data_4038639
loop_
_publ_author_name
'Yang, Sheng-Yi'
'Tian, Qi-Sheng'
'Yu, You-Jun'
'Zou, Sheng-Nan'
'Li, Hong-Cheng'
'Khan, Aziz'
'Wu, Qian-Han'
'Jiang, Zuo-Quan'
'Liao, Liang-Sheng'

_publ_section_title
;
 Sky-Blue Thermally Activated Delayed Fluorescence with Intramolecular
 Spatial Charge Transfer Based on a Dibenzothiophene Sulfone Emitter.
;
_journal_issue 16
_journal_name_full 'The Journal of organic chemistry'
_journal_page_first 10628
_journal_page_last 10637
_journal_paper_doi 10.1021/acs.joc.0c01200
_journal_volume 85
_journal_year 2020
_chemical_formula_moiety 'C43 H29 N O2 S'
_chemical_formula_sum 'C43 H29 N O2 S'
_chemical_formula_weight 623.73
_space_group_crystal_system monoclinic
_space_group_IT_number 14
_space_group_name_Hall '-P 2ybc'
_space_group_name_H-M_alt 'P 1 21/c 1'
_atom_sites_solution_hydrogens geom
_atom_sites_solution_primary dual
_audit_creation_date 2019-06-17
_audit_creation_method
;
Olex2 1.2
(compiled 2018.05.29 svn.r3508 for OlexSys, GUI svn.r5506)
;
_cell_angle_alpha 90
_cell_angle_beta 91.583(2)
_cell_angle_gamma 90
_cell_formula_units_Z 4
_cell_length_a 8.2499(4)
_cell_length_b 16.3857(8)
_cell_length_c 23.2184(9)
_cell_measurement_reflns_used 5612
_cell_measurement_temperature 100
_cell_measurement_theta_max 27.337
_cell_measurement_theta_min 2.486
_cell_volume 3137.5(2)
_computing_cell_refinement 'SAINT V8.38A (?, 2016)'
_computing_data_reduction 'SAINT V8.38A (?, 2016)'
_computing_molecular_graphics 'Olex2 (Dolomanov et al., 2009)'
_computing_publication_material 'Olex2 (Dolomanov et al., 2009)'
_computing_structure_refinement 'ShelXL (Sheldrick, 2015)'
_computing_structure_solution 'ShelXT (Sheldrick, 2015)'
_diffrn_ambient_temperature 100.0
_diffrn_measured_fraction_theta_full 0.990
_diffrn_measured_fraction_theta_max 0.977
_diffrn_measurement_device_type 'Bruker APEX-II CCD'
_diffrn_measurement_method '\f and \w scans'
_diffrn_radiation_type MoK\a
_diffrn_radiation_wavelength 0.71073
_diffrn_reflns_av_R_equivalents 0.0642
_diffrn_reflns_av_unetI/netI 0.0644
_diffrn_reflns_Laue_measured_fraction_full 0.990
_diffrn_reflns_Laue_measured_fraction_max 0.977
_diffrn_reflns_limit_h_max 10
_diffrn_reflns_limit_h_min -10
_diffrn_reflns_limit_k_max 21
_diffrn_reflns_limit_k_min -21
_diffrn_reflns_limit_l_max 30
_diffrn_reflns_limit_l_min -29
_diffrn_reflns_number 25568
_diffrn_reflns_point_group_measured_fraction_full 0.990
_diffrn_reflns_point_group_measured_fraction_max 0.977
_diffrn_reflns_theta_full 25.242
_diffrn_reflns_theta_max 27.504
_diffrn_reflns_theta_min 2.150
_diffrn_standards_number 0
_exptl_absorpt_coefficient_mu 0.144
_exptl_absorpt_correction_T_max 0.2616
_exptl_absorpt_correction_T_min 0.2147
_exptl_absorpt_correction_type multi-scan
_exptl_absorpt_process_details
'SADABS-2016/2 (Bruker,2016/2) was used for absorption correction. wR2(int) was 0.1302 before and 0.0529 after correction. The Ratio of minimum to maximum transmission is 0.8207. The \l/2 correction factor is Not present.'
_exptl_crystal_colour colourless
_exptl_crystal_colour_primary colourless
_exptl_crystal_density_diffrn 1.320
_exptl_crystal_description block
_exptl_crystal_F_000 1304
_exptl_crystal_size_max 0.18
_exptl_crystal_size_mid 0.15
_exptl_crystal_size_min 0.12
_refine_diff_density_max 0.265
_refine_diff_density_min -0.386
_refine_diff_density_rms 0.058
_refine_ls_extinction_method none
_refine_ls_goodness_of_fit_ref 1.039
_refine_ls_hydrogen_treatment constr
_refine_ls_matrix_type full
_refine_ls_number_parameters 424
_refine_ls_number_reflns 7047
_refine_ls_number_restraints 0
_refine_ls_restrained_S_all 1.039
_refine_ls_R_factor_all 0.0900
_refine_ls_R_factor_gt 0.0514
_refine_ls_shift/su_max 0.001
_refine_ls_shift/su_mean 0.000
_refine_ls_structure_factor_coef Fsqd
_refine_ls_weighting_details 'w=1/[\s^2^(Fo^2^)+(0.0414P)^2^+1.4862P] where P=(Fo^2^+2Fc^2^)/3'
_refine_ls_weighting_scheme calc
_refine_ls_wR_factor_gt 0.1028
_refine_ls_wR_factor_ref 0.1225
_reflns_Friedel_coverage 0.000
_reflns_number_gt 4853
_reflns_number_total 7047
_reflns_threshold_expression 'I > 2\s(I)'
_cod_data_source_file jo0c01200_si_003.cif
_cod_data_source_block 22019694so2_0m
_cod_depositor_comments 'Adding full bibliography for 4038639--4038640.cif.'
_cod_database_code 4038639
_shelx_shelxl_version_number 2018/3
_shelx_space_group_comment
;
The symmetry employed for this shelxl refinement is uniquely defined
by the following loop, which should always be used as a source of
symmetry information in preference to the above space-group names.
They are only intended as comments.
;
_shelx_estimated_absorpt_t_max 0.983
_shelx_estimated_absorpt_t_min 0.975
_olex2_refinement_description
;
1. Fixed Uiso
 At 1.2 times of:
  All C(H) groups
2.a Aromatic/amide H refined with riding coordinates:
 C33(H33), C43(H43), C36(H36), C28(H28), C21(H21), C24(H24), C31(H31),
 C29(H29), C14(H14), C9(H9), C23(H23), C8(H8), C22(H22), C34(H34), C30(H30),
 C35(H35), C12(H12), C11(H11), C39(H39), C16(H16), C2(H2), C40(H40), C15(H15),
 C6(H6), C3(H3), C42(H42), C41(H41), C4(H4), C5(H5)
;
_olex2_submission_special_instructions 'No special instructions were received'

loop_
_space_group_symop_operation_xyz
'x, y, z'
'-x, y+1/2, -z+1/2'
'-x, -y, -z'
'x, -y-1/2, z-1/2'

loop_
_atom_site_label
_atom_site_type_symbol
_atom_site_fract_x
_atom_site_fract_y
_atom_site_fract_z
_atom_site_U_iso_or_equiv
_atom_site_adp_type
_atom_site_occupancy
_atom_site_site_symmetry_order
_atom_site_calc_flag
_atom_site_refinement_flags_posn
_atom_site_refinement_flags_adp
_atom_site_refinement_flags_occupancy
_atom_site_disorder_assembly
_atom_site_disorder_group
S1 S 0.41899(7) 0.51684(4) 0.68541(2) 0.02971(15) Uani 1 1 d . . . . .
O2 O 0.4086(2) 0.56922(10) 0.73496(6) 0.0402(4) Uani 1 1 d . . . . .
N1 N 0.0890(2) 0.77002(10) 0.60393(7) 0.0229(4) Uani 1 1 d . . . . .
O1 O 0.29420(18) 0.45719(10) 0.67421(8) 0.0424(4) Uani 1 1 d . . . . .
C37 C 0.2092(2) 0.83028(12) 0.60022(8) 0.0200(4) Uani 1 1 d . . . . .
C25 C 0.2376(2) 0.87700(12) 0.40123(8) 0.0202(4) Uani 1 1 d . . . . .
C19 C 0.2252(2) 0.80497(12) 0.49154(8) 0.0186(4) Uani 1 1 d . . . . .
C32 C 0.2779(2) 0.84854(12) 0.54735(8) 0.0187(4) Uani 1 1 d . . . . .
C20 C 0.1424(2) 0.86450(11) 0.44949(8) 0.0191(4) Uani 1 1 d . . . . .
C13 C 0.4995(2) 0.72914(12) 0.47582(8) 0.0210(4) Uani 1 1 d . . . . .
C38 C -0.0085(2) 0.76557(12) 0.65407(8) 0.0220(4) Uani 1 1 d . . . . .
C26 C 0.1176(2) 0.73161(12) 0.50352(8) 0.0196(4) Uani 1 1 d . . . . .
C18 C 0.3763(2) 0.78240(12) 0.45868(8) 0.0196(4) Uani 1 1 d . . . . .
C27 C 0.0526(2) 0.71769(12) 0.55739(8) 0.0196(4) Uani 1 1 d . . . . .
C17 C 0.3868(2) 0.82823(12) 0.40798(8) 0.0207(4) Uani 1 1 d . . . . .
C33 C 0.4011(2) 0.90669(12) 0.54599(8) 0.0214(4) Uani 1 1 d . . . . .
H33 H 0.447465 0.919637 0.510119 0.026 Uiso 1 1 calc R . . . .
C1 C 0.6077(3) 0.46582(13) 0.68983(8) 0.0240(5) Uani 1 1 d . . . . .
C43 C -0.1436(3) 0.81549(13) 0.65677(9) 0.0268(5) Uani 1 1 d . . . . .
H43 H -0.166673 0.853683 0.626872 0.032 Uiso 1 1 calc R . . . .
C36 C 0.2654(2) 0.87066(12) 0.65021(8) 0.0223(4) Uani 1 1 d . . . . .
H36 H 0.218673 0.858746 0.686190 0.027 Uiso 1 1 calc R . . . .
C28 C -0.0475(2) 0.64913(12) 0.56489(9) 0.0233(4) Uani 1 1 d . . . . .
H28 H -0.094096 0.639540 0.601238 0.028 Uiso 1 1 calc R . . . .
C21 C -0.0041(2) 0.90374(12) 0.45462(9) 0.0225(4) Uani 1 1 d . . . . .
H21 H -0.067784 0.895467 0.487597 0.027 Uiso 1 1 calc R . . . .
C7 C 0.4367(2) 0.57957(13) 0.62418(9) 0.0243(5) Uani 1 1 d . . . . .
C24 C 0.1845(3) 0.92884(12) 0.35690(8) 0.0233(5) Uani 1 1 d . . . . .
H24 H 0.248177 0.937382 0.323958 0.028 Uiso 1 1 calc R . . . .
C10 C 0.4816(2) 0.67651(12) 0.52807(9) 0.0216(4) Uani 1 1 d . . . . .
C31 C 0.0826(2) 0.67706(12) 0.45876(9) 0.0222(4) Uani 1 1 d . . . . .
H31 H 0.126158 0.686964 0.421950 0.027 Uiso 1 1 calc R . . . .
C29 C -0.0786(2) 0.59573(12) 0.52001(9) 0.0240(5) Uani 1 1 d . . . . .
H29 H -0.145357 0.549379 0.525877 0.029 Uiso 1 1 calc R . . . .
C14 C 0.6378(2) 0.72716(14) 0.44318(9) 0.0271(5) Uani 1 1 d . . . . .
H14 H 0.724512 0.691791 0.454180 0.033 Uiso 1 1 calc R . . . .
C9 C 0.4189(2) 0.59795(13) 0.52229(9) 0.0252(5) Uani 1 1 d . . . . .
H9 H 0.390741 0.577576 0.485038 0.030 Uiso 1 1 calc R . . . .
C23 C 0.0359(3) 0.96762(12) 0.36232(9) 0.0260(5) Uani 1 1 d . . . . .
H23 H -0.002708 1.002848 0.332471 0.031 Uiso 1 1 calc R . . . .
C8 C 0.3970(2) 0.54919(13) 0.57006(9) 0.0270(5) Uani 1 1 d . . . . .
H8 H 0.355133 0.495452 0.565744 0.032 Uiso 1 1 calc R . . . .
C22 C -0.0574(3) 0.95586(12) 0.41052(9) 0.0261(5) Uani 1 1 d . . . . .
H22 H -0.158057 0.983475 0.413467 0.031 Uiso 1 1 calc R . . . .
C34 C 0.4581(2) 0.94621(12) 0.59527(9) 0.0238(5) Uani 1 1 d . . . . .
H34 H 0.543055 0.985185 0.593438 0.029 Uiso 1 1 calc R . . . .
C30 C -0.0135(2) 0.60906(12) 0.46638(9) 0.0232(5) Uani 1 1 d . . . . .
H30 H -0.034465 0.572166 0.435507 0.028 Uiso 1 1 calc R . . . .
C35 C 0.3884(2) 0.92761(12) 0.64737(9) 0.0230(4) Uani 1 1 d . . . . .
H35 H 0.425640 0.954389 0.681516 0.028 Uiso 1 1 calc R . . . .
C12 C 0.5000(3) 0.65771(13) 0.63086(9) 0.0265(5) Uani 1 1 d . . . . .
H12 H 0.527485 0.678033 0.668186 0.032 Uiso 1 1 calc R . . . .
C11 C 0.5228(2) 0.70561(13) 0.58275(9) 0.0248(5) Uani 1 1 d . . . . .
H11 H 0.566956 0.758863 0.587104 0.030 Uiso 1 1 calc R . . . .
C39 C 0.0281(3) 0.71099(13) 0.69817(9) 0.0272(5) Uani 1 1 d . . . . .
H39 H 0.122516 0.677941 0.696865 0.033 Uiso 1 1 calc R . . . .
C16 C 0.5257(2) 0.82567(13) 0.37562(9) 0.0243(5) Uani 1 1 d . . . . .
H16 H 0.533970 0.857075 0.341434 0.029 Uiso 1 1 calc R . . . .
C2 C 0.6139(3) 0.38200(13) 0.68183(9) 0.0275(5) Uani 1 1 d . . . . .
H2 H 0.517901 0.351501 0.673988 0.033 Uiso 1 1 calc R . . . .
C40 C -0.0753(3) 0.70526(14) 0.74438(9) 0.0322(5) Uani 1 1 d . . . . .
H40 H -0.051916 0.667813 0.774721 0.039 Uiso 1 1 calc R . . . .
C15 C 0.6516(3) 0.77609(14) 0.39465(9) 0.0282(5) Uani 1 1 d . . . . .
H15 H 0.749666 0.775412 0.374139 0.034 Uiso 1 1 calc R . . . .
C6 C 0.7475(3) 0.51135(14) 0.70058(9) 0.0283(5) Uani 1 1 d . . . . .
H6 H 0.740908 0.568626 0.706412 0.034 Uiso 1 1 calc R . . . .
C3 C 0.7645(3) 0.34371(14) 0.68559(9) 0.0318(5) Uani 1 1 d . . . . .
H3 H 0.771378 0.286123 0.681595 0.038 Uiso 1 1 calc R . . . .
C42 C -0.2449(3) 0.80961(15) 0.70309(9) 0.0325(5) Uani 1 1 d . . . . .
H42 H -0.337191 0.844029 0.705148 0.039 Uiso 1 1 calc R . . . .
C41 C -0.2118(3) 0.75386(15) 0.74622(9) 0.0345(6) Uani 1 1 d . . . . .
H41 H -0.283288 0.748815 0.777407 0.041 Uiso 1 1 calc R . . . .
C4 C 0.9042(3) 0.38905(14) 0.69513(9) 0.0321(5) Uani 1 1 d . . . . .
H4 H 1.006760 0.362625 0.696484 0.039 Uiso 1 1 calc R . . . .
C5 C 0.8954(3) 0.47270(15) 0.70269(10) 0.0337(5) Uani 1 1 d . . . . .
H5 H 0.991679 0.503457 0.709350 0.040 Uiso 1 1 calc R . . . .

loop_
_atom_site_aniso_label
_atom_site_aniso_U_11
_atom_site_aniso_U_22
_atom_site_aniso_U_33
_atom_site_aniso_U_23
_atom_site_aniso_U_13
_atom_site_aniso_U_12
S1 0.0259(3) 0.0355(3) 0.0282(3) 0.0095(2) 0.0075(2) 0.0042(2)
O2 0.0495(11) 0.0461(10) 0.0258(8) 0.0056(7) 0.0153(8) 0.0171(8)
N1 0.0266(9) 0.0244(9) 0.0182(8) -0.0025(7) 0.0057(7) -0.0060(7)
O1 0.0242(8) 0.0481(11) 0.0549(11) 0.0205(9) 0.0039(8) -0.0061(7)
C37 0.0219(10) 0.0179(10) 0.0203(10) 0.0013(8) 0.0009(8) 0.0026(8)
C25 0.0225(10) 0.0186(10) 0.0192(10) -0.0017(8) -0.0023(8) -0.0010(8)
C19 0.0198(10) 0.0193(10) 0.0168(9) 0.0001(8) 0.0014(8) 0.0005(8)
C32 0.0199(10) 0.0189(10) 0.0174(9) -0.0005(8) 0.0004(8) 0.0030(8)
C20 0.0214(10) 0.0169(10) 0.0188(10) -0.0002(8) -0.0009(8) -0.0025(8)
C13 0.0210(10) 0.0225(11) 0.0195(10) -0.0007(8) -0.0005(8) 0.0005(8)
C38 0.0246(11) 0.0224(11) 0.0192(10) -0.0013(8) 0.0040(8) -0.0053(8)
C26 0.0181(10) 0.0177(10) 0.0230(10) 0.0010(8) -0.0006(8) 0.0025(8)
C18 0.0194(10) 0.0222(11) 0.0172(9) -0.0018(8) 0.0007(8) -0.0007(8)
C27 0.0216(10) 0.0177(10) 0.0196(10) -0.0008(8) 0.0015(8) 0.0023(8)
C17 0.0226(10) 0.0212(10) 0.0185(10) -0.0022(8) 0.0010(8) -0.0014(8)
C33 0.0219(10) 0.0218(10) 0.0206(10) 0.0017(8) 0.0031(8) -0.0005(8)
C1 0.0278(11) 0.0256(11) 0.0187(10) 0.0036(8) 0.0022(9) 0.0027(9)
C43 0.0295(12) 0.0280(12) 0.0227(11) -0.0018(9) -0.0014(9) 0.0003(9)
C36 0.0254(11) 0.0241(11) 0.0174(10) 0.0019(8) 0.0000(8) 0.0028(9)
C28 0.0247(11) 0.0222(11) 0.0232(10) 0.0021(8) 0.0017(9) -0.0003(8)
C21 0.0242(11) 0.0226(11) 0.0207(10) -0.0005(8) 0.0018(9) 0.0017(8)
C7 0.0203(10) 0.0280(11) 0.0247(11) 0.0053(9) 0.0023(9) 0.0063(9)
C24 0.0281(11) 0.0230(11) 0.0189(10) 0.0021(8) 0.0001(9) -0.0025(9)
C10 0.0160(10) 0.0259(11) 0.0230(10) 0.0020(8) 0.0015(8) 0.0061(8)
C31 0.0234(10) 0.0207(10) 0.0225(10) -0.0010(8) 0.0006(9) 0.0024(8)
C29 0.0231(11) 0.0176(10) 0.0312(11) 0.0023(9) -0.0027(9) -0.0009(8)
C14 0.0207(11) 0.0357(12) 0.0249(11) -0.0001(9) 0.0005(9) 0.0063(9)
C9 0.0241(11) 0.0275(11) 0.0238(11) -0.0013(9) -0.0003(9) 0.0034(9)
C23 0.0331(12) 0.0222(11) 0.0225(10) 0.0029(9) -0.0045(9) 0.0027(9)
C8 0.0234(11) 0.0258(11) 0.0317(12) 0.0021(9) -0.0007(9) 0.0003(9)
C22 0.0267(11) 0.0214(11) 0.0302(11) 0.0000(9) -0.0032(9) 0.0049(9)
C34 0.0221(11) 0.0236(11) 0.0255(11) -0.0001(9) -0.0013(9) -0.0030(8)
C30 0.0233(11) 0.0196(10) 0.0264(11) -0.0036(8) -0.0021(9) 0.0038(8)
C35 0.0264(11) 0.0217(11) 0.0207(10) -0.0028(8) -0.0036(9) 0.0021(8)
C12 0.0286(11) 0.0279(12) 0.0229(11) 0.0007(9) -0.0007(9) 0.0055(9)
C11 0.0252(11) 0.0242(11) 0.0249(11) -0.0011(9) -0.0008(9) 0.0048(9)
C39 0.0341(12) 0.0234(11) 0.0242(11) 0.0015(9) 0.0006(10) -0.0015(9)
C16 0.0253(11) 0.0287(11) 0.0189(10) 0.0010(9) 0.0032(9) -0.0010(9)
C2 0.0348(12) 0.0285(12) 0.0191(10) 0.0006(9) -0.0009(9) -0.0033(9)
C40 0.0448(14) 0.0316(12) 0.0202(11) 0.0051(9) -0.0006(10) -0.0110(11)
C15 0.0215(11) 0.0375(13) 0.0257(11) -0.0015(10) 0.0052(9) 0.0024(9)
C6 0.0290(12) 0.0258(11) 0.0301(12) 0.0025(9) 0.0019(10) -0.0011(9)
C3 0.0451(14) 0.0287(12) 0.0217(11) -0.0008(9) 0.0011(10) 0.0075(10)
C42 0.0261(12) 0.0418(14) 0.0298(12) -0.0077(10) 0.0034(10) 0.0012(10)
C41 0.0301(12) 0.0501(15) 0.0236(11) -0.0039(10) 0.0068(10) -0.0129(11)
C4 0.0327(13) 0.0395(14) 0.0243(11) 0.0040(10) 0.0028(10) 0.0131(10)
C5 0.0272(12) 0.0419(14) 0.0317(12) 0.0056(11) -0.0029(10) -0.0008(10)

loop_
_atom_type_symbol
_atom_type_description
_atom_type_scat_dispersion_real
_atom_type_scat_dispersion_imag
_atom_type_scat_source
C C 0.0033 0.0016 'International Tables Vol C Tables 4.2.6.8 and 6.1.1.4'
H H 0.0000 0.0000 'International Tables Vol C Tables 4.2.6.8 and 6.1.1.4'
N N 0.0061 0.0033 'International Tables Vol C Tables 4.2.6.8 and 6.1.1.4'
O O 0.0106 0.0060 'International Tables Vol C Tables 4.2.6.8 and 6.1.1.4'
S S 0.1246 0.1234 'International Tables Vol C Tables 4.2.6.8 and 6.1.1.4'

loop_
_geom_angle_atom_site_label_1
_geom_angle_atom_site_label_2
_geom_angle_atom_site_label_3
_geom_angle
_geom_angle_site_symmetry_1
_geom_angle_site_symmetry_3
_geom_angle_publ_flag
O2 S1 C1 107.88(10) . . ?
O2 S1 C7 107.74(10) . . ?
O1 S1 O2 119.44(11) . . ?
O1 S1 C1 108.31(10) . . ?
O1 S1 C7 108.99(10) . . ?
C7 S1 C1 103.30(10) . . ?
C37 N1 C38 119.90(16) . . ?
C37 N1 C27 121.20(16) . . ?
C27 N1 C38 118.70(16) . . ?
C32 C37 N1 120.56(17) . . ?
C32 C37 C36 119.49(18) . . ?
C36 C37 N1 119.90(18) . . ?
C20 C25 C17 108.74(17) . . ?
C24 C25 C20 120.46(18) . . ?
C24 C25 C17 130.80(19) . . ?
C20 C19 C32 110.76(15) . . ?
C26 C19 C32 111.47(16) . . ?
C26 C19 C20 111.55(15) . . ?
C18 C19 C32 108.65(15) . . ?
C18 C19 C20 101.10(15) . . ?
C18 C19 C26 112.85(16) . . ?
C37 C32 C19 122.04(17) . . ?
C33 C32 C37 118.65(17) . . ?
C33 C32 C19 119.28(17) . . ?
C25 C20 C19 110.69(17) . . ?
C21 C20 C25 120.93(18) . . ?
C21 C20 C19 128.38(18) . . ?
C18 C13 C10 120.36(18) . . ?
C14 C13 C18 117.67(18) . . ?
C14 C13 C10 121.97(18) . . ?
C43 C38 N1 118.45(18) . . ?
C43 C38 C39 120.4(2) . . ?
C39 C38 N1 121.08(19) . . ?
C27 C26 C19 122.24(17) . . ?
C27 C26 C31 119.16(18) . . ?
C31 C26 C19 118.60(18) . . ?
C13 C18 C19 127.63(17) . . ?
C13 C18 C17 121.05(18) . . ?
C17 C18 C19 111.14(17) . . ?
N1 C27 C28 120.35(18) . . ?
C26 C27 N1 120.74(17) . . ?
C26 C27 C28 118.90(18) . . ?
C18 C17 C25 108.04(17) . . ?
C16 C17 C25 131.22(18) . . ?
C16 C17 C18 120.63(18) . . ?
C32 C33 H33 118.9 . . ?
C34 C33 C32 122.11(19) . . ?
C34 C33 H33 118.9 . . ?
C2 C1 S1 119.74(17) . . ?
C2 C1 C6 121.5(2) . . ?
C6 C1 S1 118.80(16) . . ?
C38 C43 H43 120.1 . . ?
C42 C43 C38 119.9(2) . . ?
C42 C43 H43 120.1 . . ?
C37 C36 H36 119.8 . . ?
C35 C36 C37 120.34(19) . . ?
C35 C36 H36 119.8 . . ?
C27 C28 H28 119.7 . . ?
C29 C28 C27 120.68(19) . . ?
C29 C28 H28 119.7 . . ?
C20 C21 H21 120.6 . . ?
C20 C21 C22 118.8(2) . . ?
C22 C21 H21 120.6 . . ?
C8 C7 S1 119.99(17) . . ?
C8 C7 C12 120.80(19) . . ?
C12 C7 S1 119.10(16) . . ?
C25 C24 H24 120.9 . . ?
C23 C24 C25 118.12(19) . . ?
C23 C24 H24 120.9 . . ?
C9 C10 C13 119.91(18) . . ?
C11 C10 C13 121.00(18) . . ?
C11 C10 C9 119.08(19) . . ?
C26 C31 H31 119.0 . . ?
C30 C31 C26 121.92(19) . . ?
C30 C31 H31 119.0 . . ?
C28 C29 H29 119.7 . . ?
C28 C29 C30 120.63(19) . . ?
C30 C29 H29 119.7 . . ?
C13 C14 H14 119.5 . . ?
C13 C14 C15 121.07(19) . . ?
C15 C14 H14 119.5 . . ?
C10 C9 H9 119.6 . . ?
C8 C9 C10 120.89(19) . . ?
C8 C9 H9 119.6 . . ?
C24 C23 H23 119.4 . . ?
C22 C23 C24 121.28(19) . . ?
C22 C23 H23 119.4 . . ?
C7 C8 C9 119.2(2) . . ?
C7 C8 H8 120.4 . . ?
C9 C8 H8 120.4 . . ?
C21 C22 H22 119.8 . . ?
C23 C22 C21 120.42(19) . . ?
C23 C22 H22 119.8 . . ?
C33 C34 H34 120.7 . . ?
C33 C34 C35 118.53(19) . . ?
C35 C34 H34 120.7 . . ?
C31 C30 C29 118.69(18) . . ?
C31 C30 H30 120.7 . . ?
C29 C30 H30 120.7 . . ?
C36 C35 C34 120.86(18) . . ?
C36 C35 H35 119.6 . . ?
C34 C35 H35 119.6 . . ?
C7 C12 H12 120.3 . . ?
C11 C12 C7 119.47(19) . . ?
C11 C12 H12 120.3 . . ?
C10 C11 H11 119.7 . . ?
C12 C11 C10 120.6(2) . . ?
C12 C11 H11 119.7 . . ?
C38 C39 H39 120.4 . . ?
C38 C39 C40 119.1(2) . . ?
C40 C39 H39 120.4 . . ?
C17 C16 H16 121.0 . . ?
C15 C16 C17 117.99(19) . . ?
C15 C16 H16 121.0 . . ?
C1 C2 H2 120.9 . . ?
C1 C2 C3 118.3(2) . . ?
C3 C2 H2 120.9 . . ?
C39 C40 H40 119.9 . . ?
C41 C40 C39 120.2(2) . . ?
C41 C40 H40 119.9 . . ?
C14 C15 H15 119.3 . . ?
C16 C15 C14 121.4(2) . . ?
C16 C15 H15 119.3 . . ?
C1 C6 H6 120.3 . . ?
C5 C6 C1 119.4(2) . . ?
C5 C6 H6 120.3 . . ?
C2 C3 H3 119.8 . . ?
C4 C3 C2 120.4(2) . . ?
C4 C3 H3 119.8 . . ?
C43 C42 H42 120.0 . . ?
C41 C42 C43 120.0(2) . . ?
C41 C42 H42 120.0 . . ?
C40 C41 H41 119.8 . . ?
C42 C41 C40 120.4(2) . . ?
C42 C41 H41 119.8 . . ?
C3 C4 H4 119.8 . . ?
C5 C4 C3 120.3(2) . . ?
C5 C4 H4 119.8 . . ?
C6 C5 C4 120.1(2) . . ?
C6 C5 H5 119.9 . . ?
C4 C5 H5 119.9 . . ?

loop_
_geom_bond_atom_site_label_1
_geom_bond_atom_site_label_2
_geom_bond_distance
_geom_bond_site_symmetry_2
_geom_bond_publ_flag
S1 O2 1.4397(17) . ?
S1 O1 1.4381(17) . ?
S1 C1 1.768(2) . ?
S1 C7 1.763(2) . ?
N1 C37 1.404(2) . ?
N1 C38 1.435(3) . ?
N1 C27 1.405(2) . ?
C37 C32 1.398(3) . ?
C37 C36 1.404(3) . ?
C25 C20 1.401(3) . ?
C25 C17 1.472(3) . ?
C25 C24 1.396(3) . ?
C19 C32 1.532(3) . ?
C19 C20 1.528(3) . ?
C19 C26 1.525(3) . ?
C19 C18 1.525(3) . ?
C32 C33 1.394(3) . ?
C20 C21 1.377(3) . ?
C13 C18 1.389(3) . ?
C13 C10 1.499(3) . ?
C13 C14 1.388(3) . ?
C38 C43 1.385(3) . ?
C38 C39 1.386(3) . ?
C26 C27 1.393(3) . ?
C26 C31 1.395(3) . ?
C18 C17 1.401(3) . ?
C27 C28 1.408(3) . ?
C17 C16 1.388(3) . ?
C33 H33 0.9500 . ?
C33 C34 1.386(3) . ?
C1 C2 1.387(3) . ?
C1 C6 1.390(3) . ?
C43 H43 0.9500 . ?
C43 C42 1.383(3) . ?
C36 H36 0.9500 . ?
C36 C35 1.381(3) . ?
C28 H28 0.9500 . ?
C28 C29 1.379(3) . ?
C21 H21 0.9500 . ?
C21 C22 1.395(3) . ?
C7 C8 1.383(3) . ?
C7 C12 1.390(3) . ?
C24 H24 0.9500 . ?
C24 C23 1.390(3) . ?
C10 C9 1.393(3) . ?
C10 C11 1.390(3) . ?
C31 H31 0.9500 . ?
C31 C30 1.382(3) . ?
C29 H29 0.9500 . ?
C29 C30 1.387(3) . ?
C14 H14 0.9500 . ?
C14 C15 1.390(3) . ?
C9 H9 0.9500 . ?
C9 C8 1.383(3) . ?
C23 H23 0.9500 . ?
C23 C22 1.389(3) . ?
C8 H8 0.9500 . ?
C22 H22 0.9500 . ?
C34 H34 0.9500 . ?
C34 C35 1.388(3) . ?
C30 H30 0.9500 . ?
C35 H35 0.9500 . ?
C12 H12 0.9500 . ?
C12 C11 1.382(3) . ?
C11 H11 0.9500 . ?
C39 H39 0.9500 . ?
C39 C40 1.392(3) . ?
C16 H16 0.9500 . ?
C16 C15 1.382(3) . ?
C2 H2 0.9500 . ?
C2 C3 1.392(3) . ?
C40 H40 0.9500 . ?
C40 C41 1.381(3) . ?
C15 H15 0.9500 . ?
C6 H6 0.9500 . ?
C6 C5 1.374(3) . ?
C3 H3 0.9500 . ?
C3 C4 1.384(3) . ?
C42 H42 0.9500 . ?
C42 C41 1.377(3) . ?
C41 H41 0.9500 . ?
C4 H4 0.9500 . ?
C4 C5 1.384(3) . ?
C5 H5 0.9500 . ?
